data_4081456
loop_
_publ_author_name
'Waters, Jordan B.'
'Turbervill, Robert S. P.'
'Goicoechea, Jose M.'

_publ_contact_author
;
 Dr. J. M. Goicoechea           
 Chemistry Research Laboratory
 University of Oxford
 Mansfield Road
 Oxford
 OX1 3TA
 UK
;
_publ_section_title
;
 Group 12 Metal Complexes of N-Heterocyclic Ditopic Carbanionic Carbenes
;
_journal_issue 18
_journal_name_full Organometallics
_journal_page_first 5190
_journal_paper_doi 10.1021/om400728u
_journal_volume 32
_journal_year 2013
_chemical_formula_moiety 'C63 H81 Zn K N4, C6 H14, 0.5(C4 H8 O)'
_chemical_formula_sum 'C71 H99 K N4 O0.5 Zn'
_chemical_formula_weight 1121.01
_chemical_name_systematic
;
 K[Zn(mes)(IPr-H)2]*hex*0.5THF
;
_space_group_IT_number 2
_symmetry_cell_setting triclinic
_symmetry_space_group_name_Hall '-P 1'
_symmetry_space_group_name_H-M 'P -1'
_atom_sites_solution_hydrogens geom
_atom_sites_solution_primary direct
_atom_sites_solution_secondary difmap
_audit_creation_method SHELXL-97
_cell_angle_alpha 72.0670(10)
_cell_angle_beta 85.8780(10)
_cell_angle_gamma 75.1520(10)
_cell_formula_units_Z 2
_cell_length_a 12.7270(2)
_cell_length_b 14.2701(2)
_cell_length_c 19.9779(3)
_cell_measurement_reflns_used 38608
_cell_measurement_temperature 150(2)
_cell_measurement_theta_max 76.4174
_cell_measurement_theta_min 3.3563
_cell_volume 3336.66(9)
_computing_cell_refinement
;
CrysAlisPro, Agilent Technologies,
Version 1.171.35.15 (release 03-08-2011 CrysAlis171 .NET)
(compiled Aug  3 2011,13:03:54)
;
_computing_data_collection
;
CrysAlisPro, Agilent Technologies,
Version 1.171.35.15 (release 03-08-2011 CrysAlis171 .NET)
(compiled Aug  3 2011,13:03:54)
;
_computing_data_reduction
;
CrysAlisPro, Agilent Technologies,
Version 1.171.35.15 (release 03-08-2011 CrysAlis171 .NET)
(compiled Aug  3 2011,13:03:54)
;
_computing_molecular_graphics 'WinGX (Farrugia, 2005)'
_computing_publication_material 'XCIF (Sheldrick, 2001)'
_computing_structure_refinement 'SHELXL-97 (Sheldrick, 1997)'
_computing_structure_solution 'SHELXS-97 (Sheldrick, 1990)'
_diffrn_ambient_temperature 150(2)
_diffrn_detector_area_resol_mean 10.4102
_diffrn_measured_fraction_theta_full 0.990
_diffrn_measured_fraction_theta_max 0.990
_diffrn_measurement_device_type 'SuperNova, Dual, Cu at zero, Atlas'
_diffrn_measurement_method 'omega scans'
_diffrn_radiation_monochromator mirror
_diffrn_radiation_source 'SuperNova (Cu) X-ray Source'
_diffrn_radiation_type CuK\a
_diffrn_radiation_wavelength 1.54180
_diffrn_reflns_av_R_equivalents 0.0295
_diffrn_reflns_av_sigmaI/netI 0.0174
_diffrn_reflns_limit_h_max 15
_diffrn_reflns_limit_h_min -16
_diffrn_reflns_limit_k_max 17
_diffrn_reflns_limit_k_min -17
_diffrn_reflns_limit_l_max 24
_diffrn_reflns_limit_l_min -25
_diffrn_reflns_number 72842
_diffrn_reflns_theta_full 76.61
_diffrn_reflns_theta_max 76.61
_diffrn_reflns_theta_min 3.36
_exptl_absorpt_coefficient_mu 1.378
_exptl_absorpt_correction_T_max 0.9864
_exptl_absorpt_correction_T_min 0.6226
_exptl_absorpt_correction_type multi-scan
_exptl_absorpt_process_details
;
CrysAlisPro, Agilent Technologies,
Version 1.171.35.15 (release 03-08-2011 CrysAlis171 .NET)
(compiled Aug  3 2011,13:03:54)
Empirical absorption correction using spherical harmonics,
 implemented in SCALE3 ABSPACK scaling algorithm.
;
_exptl_crystal_colour colourless
_exptl_crystal_density_diffrn 1.116
_exptl_crystal_density_meas ?
_exptl_crystal_density_method 'not measured'
_exptl_crystal_description plate
_exptl_crystal_F_000 1212
_exptl_crystal_size_max 0.38
_exptl_crystal_size_mid 0.28
_exptl_crystal_size_min 0.01
_refine_diff_density_max 0.893
_refine_diff_density_min -0.616
_refine_diff_density_rms 0.060
_refine_ls_extinction_method none
_refine_ls_goodness_of_fit_ref 1.028
_refine_ls_hydrogen_treatment constr
_refine_ls_matrix_type full
_refine_ls_number_parameters 724
_refine_ls_number_reflns 13857
_refine_ls_number_restraints 39
_refine_ls_restrained_S_all 1.031
_refine_ls_R_factor_all 0.0549
_refine_ls_R_factor_gt 0.0506
_refine_ls_shift/su_max 0.004
_refine_ls_shift/su_mean 0.000
_refine_ls_structure_factor_coef Fsqd
_refine_ls_weighting_details 'calc w=1/[\s^2^(Fo^2^)+(0.0868P)^2^+2.4198P] where P=(Fo^2^+2Fc^2^)/3'
_refine_ls_weighting_scheme calc
_refine_ls_wR_factor_gt 0.1463
_refine_ls_wR_factor_ref 0.1510
_reflns_number_gt 12508
_reflns_number_total 13857
_reflns_threshold_expression >2\s(I)
_cod_data_source_file om400728u_si_002.cif
_cod_data_source_block 3
_cod_depositor_comments
;
The following automatic conversions were performed:

'_symmetry_cell_setting' value 'Triclinic' changed to 'triclinic'
according to /home/saulius/struct/CIF-dictionaries/cif_core.dic
dictionary named 'cif_core.dic' version 2.4.2 from 2011-04-26.

Automatic conversion script
Id: cif_fix_values 1891 2012-01-12 08:04:46Z andrius 

The following automatic conversions were performed:

'_exptl_crystal_density_meas' value 'not measured' was changed to '?'
- the value is perceived as not measured.

Automatic conversion script
Id: cif_fix_values 3008 2015-01-20 13:52:24Z robertas 
;
_cod_original_formula_sum 'C71 H99 K N4 O0.50 Zn'
_cod_database_code 4081456

loop_
_symmetry_equiv_pos_as_xyz
'x, y, z'
'-x, -y, -z'

loop_
_atom_site_label
_atom_site_type_symbol
_atom_site_fract_x
_atom_site_fract_y
_atom_site_fract_z
_atom_site_U_iso_or_equiv
_atom_site_adp_type
_atom_site_occupancy
_atom_site_symmetry_multiplicity
_atom_site_calc_flag
_atom_site_refinement_flags
K1 K 1.0000 0.0000 1.0000 0.0695(3) Uani 1 2 d S
K2 K 0.5000 0.5000 0.5000 0.0673(3) Uani 1 2 d S
Zn1 Zn 0.835733(19) 0.430656(17) 0.750768(12) 0.02534(9) Uani 1 1 d .
N1 N 1.00700(13) 0.29623(12) 0.94288(8) 0.0284(3) Uani 1 1 d .
N2 N 0.93016(13) 0.23823(12) 0.87979(8) 0.0269(3) Uani 1 1 d .
C1 C 0.99105(16) 0.20713(15) 0.94001(10) 0.0302(4) Uani 1 1 d .
C2 C 0.95767(16) 0.37807(14) 0.88615(10) 0.0290(4) Uani 1 1 d .
H2 H 0.9590 0.4469 0.8782 0.035 Uiso 1 1 calc R
C3 C 0.90750(15) 0.34347(14) 0.84409(10) 0.0276(4) Uani 1 1 d .
C4 C 1.07233(17) 0.30230(15) 0.99648(10) 0.0321(4) Uani 1 1 d .
C5 C 1.02036(18) 0.33076(16) 1.05410(11) 0.0355(4) Uani 1 1 d .
C6 C 1.0859(2) 0.3370(2) 1.10486(12) 0.0475(6) Uani 1 1 d .
H6 H 1.0533 0.3561 1.1446 0.057 Uiso 1 1 calc R
C7 C 1.1970(2) 0.3160(3) 1.09820(14) 0.0604(7) Uani 1 1 d .
H7 H 1.2402 0.3217 1.1330 0.072 Uiso 1 1 calc R
C8 C 1.2467(2) 0.2868(3) 1.04155(15) 0.0578(7) Uani 1 1 d .
H8 H 1.3237 0.2719 1.0381 0.069 Uiso 1 1 calc R
C9 C 1.18526(19) 0.27874(19) 0.98927(12) 0.0419(5) Uani 1 1 d .
C10 C 0.89886(19) 0.34668(17) 1.06346(12) 0.0395(5) Uani 1 1 d .
H10 H 0.8652 0.3605 1.0166 0.047 Uiso 1 1 calc R
C11 C 0.8749(3) 0.2495(3) 1.1128(2) 0.0818(11) Uani 1 1 d .
H11A H 0.7963 0.2595 1.1196 0.123 Uiso 0.50 1 calc PR
H11B H 0.9108 0.2327 1.1582 0.123 Uiso 0.50 1 calc PR
H11C H 0.9024 0.1938 1.0922 0.123 Uiso 0.50 1 calc PR
H11D H 0.9433 0.1978 1.1271 0.123 Uiso 0.50 1 calc PR
H11E H 0.8288 0.2246 1.0884 0.123 Uiso 0.50 1 calc PR
H11F H 0.8372 0.2635 1.1545 0.123 Uiso 0.50 1 calc PR
C12 C 0.8484(3) 0.4355(3) 1.0915(2) 0.0720(9) Uani 1 1 d .
H12A H 0.7700 0.4421 1.0969 0.108 Uiso 0.50 1 calc PR
H12B H 0.8617 0.4981 1.0584 0.108 Uiso 0.50 1 calc PR
H12C H 0.8811 0.4236 1.1372 0.108 Uiso 0.50 1 calc PR
H12D H 0.9052 0.4671 1.0981 0.108 Uiso 0.50 1 calc PR
H12E H 0.8135 0.4111 1.1366 0.108 Uiso 0.50 1 calc PR
H12F H 0.7941 0.4856 1.0578 0.108 Uiso 0.50 1 calc PR
C13 C 1.24159(19) 0.2439(2) 0.92837(13) 0.0469(5) Uani 1 1 d .
H13 H 1.1854 0.2318 0.9017 0.056 Uiso 1 1 calc R
C14 C 1.2916(3) 0.3242(2) 0.87794(17) 0.0712(9) Uani 1 1 d .
H14A H 1.3264 0.2993 0.8392 0.107 Uiso 0.50 1 calc PR
H14B H 1.3460 0.3387 0.9030 0.107 Uiso 0.50 1 calc PR
H14C H 1.2346 0.3864 0.8590 0.107 Uiso 0.50 1 calc PR
H14D H 1.2782 0.3837 0.8949 0.107 Uiso 0.50 1 calc PR
H14E H 1.2587 0.3442 0.8312 0.107 Uiso 0.50 1 calc PR
H14F H 1.3700 0.2965 0.8752 0.107 Uiso 0.50 1 calc PR
C15 C 1.3274(3) 0.1441(3) 0.95454(18) 0.0743(9) Uani 1 1 d .
H15A H 1.2938 0.0927 0.9864 0.111 Uiso 0.50 1 calc PR
H15B H 1.3848 0.1543 0.9797 0.111 Uiso 0.50 1 calc PR
H15C H 1.3588 0.1211 0.9144 0.111 Uiso 0.50 1 calc PR
H15D H 1.3978 0.1527 0.9339 0.111 Uiso 0.50 1 calc PR
H15E H 1.3068 0.0911 0.9406 0.111 Uiso 0.50 1 calc PR
H15F H 1.3328 0.1243 1.0059 0.111 Uiso 0.50 1 calc PR
C16 C 0.90205(17) 0.16244(14) 0.85655(10) 0.0314(4) Uani 1 1 d .
C17 C 0.80313(19) 0.13656(17) 0.87845(12) 0.0390(5) Uani 1 1 d .
C18 C 0.7854(2) 0.05250(19) 0.86292(15) 0.0527(6) Uani 1 1 d .
H18 H 0.7200 0.0320 0.8779 0.063 Uiso 1 1 calc R
C19 C 0.8600(3) -0.00073(19) 0.82668(18) 0.0613(8) Uani 1 1 d .
H19 H 0.8466 -0.0583 0.8178 0.074 Uiso 1 1 calc R
C20 C 0.9550(2) 0.02897(18) 0.80289(16) 0.0531(6) Uani 1 1 d .
H20 H 1.0052 -0.0073 0.7765 0.064 Uiso 1 1 calc R
C21 C 0.97802(18) 0.11168(16) 0.81728(12) 0.0381(5) Uani 1 1 d .
C22 C 0.7194(2) 0.1982(2) 0.91696(13) 0.0449(5) Uani 1 1 d .
H22 H 0.7392 0.2643 0.9087 0.054 Uiso 1 1 calc R
C23 C 0.6077(3) 0.2230(5) 0.8871(3) 0.1138(19) Uani 1 1 d .
H23A H 0.6091 0.2550 0.8361 0.171 Uiso 0.50 1 calc PR
H23B H 0.5578 0.2699 0.9088 0.171 Uiso 0.50 1 calc PR
H23C H 0.5832 0.1605 0.8968 0.171 Uiso 0.50 1 calc PR
H23D H 0.5576 0.2019 0.9250 0.171 Uiso 0.50 1 calc PR
H23E H 0.6089 0.1870 0.8523 0.171 Uiso 0.50 1 calc PR
H23F H 0.5835 0.2964 0.8643 0.171 Uiso 0.50 1 calc PR
C24 C 0.7224(5) 0.1489(4) 0.9949(2) 0.121(2) Uani 1 1 d .
H24A H 0.7966 0.1343 1.0125 0.182 Uiso 0.50 1 calc PR
H24B H 0.6995 0.0854 1.0055 0.182 Uiso 0.50 1 calc PR
H24C H 0.6732 0.1948 1.0176 0.182 Uiso 0.50 1 calc PR
H24D H 0.6496 0.1420 1.0113 0.182 Uiso 0.50 1 calc PR
H24E H 0.7467 0.1909 1.0182 0.182 Uiso 0.50 1 calc PR
H24F H 0.7730 0.0815 1.0061 0.182 Uiso 0.50 1 calc PR
C25 C 1.08138(19) 0.14483(19) 0.79051(13) 0.0442(5) Uani 1 1 d .
H25 H 1.0796 0.2064 0.8049 0.053 Uiso 1 1 calc R
C26 C 1.0871(3) 0.1757(3) 0.71033(17) 0.0709(9) Uani 1 1 d .
H26A H 1.0217 0.2285 0.6904 0.106 Uiso 0.50 1 calc PR
H26B H 1.0917 0.1163 0.6944 0.106 Uiso 0.50 1 calc PR
H26C H 1.1515 0.2021 0.6948 0.106 Uiso 0.50 1 calc PR
H26D H 1.1549 0.1361 0.6960 0.106 Uiso 0.50 1 calc PR
H26E H 1.0849 0.2483 0.6920 0.106 Uiso 0.50 1 calc PR
H26F H 1.0251 0.1625 0.6916 0.106 Uiso 0.50 1 calc PR
C27 C 1.1822(2) 0.0637(3) 0.8242(2) 0.0716(9) Uani 1 1 d .
H27A H 1.2474 0.0870 0.8054 0.107 Uiso 0.50 1 calc PR
H27B H 1.1841 0.0006 0.8136 0.107 Uiso 0.50 1 calc PR
H27C H 1.1800 0.0512 0.8753 0.107 Uiso 0.50 1 calc PR
H27D H 1.1603 0.0055 0.8575 0.107 Uiso 0.50 1 calc PR
H27E H 1.2236 0.0919 0.8493 0.107 Uiso 0.50 1 calc PR
H27F H 1.2277 0.0413 0.7876 0.107 Uiso 0.50 1 calc PR
N3 N 0.68300(12) 0.42769(12) 0.63803(8) 0.0267(3) Uani 1 1 d .
N4 N 0.70613(13) 0.27380(12) 0.64237(8) 0.0288(3) Uani 1 1 d .
C28 C 0.65059(16) 0.36822(15) 0.60533(10) 0.0304(4) Uani 1 1 d .
C29 C 0.75673(15) 0.37420(14) 0.69490(9) 0.0273(4) Uani 1 1 d .
C30 C 0.76934(15) 0.27604(15) 0.69577(10) 0.0288(4) Uani 1 1 d .
H30 H 0.8142 0.2182 0.7278 0.035 Uiso 1 1 calc R
C31 C 0.63258(15) 0.53481(14) 0.61666(10) 0.0286(4) Uani 1 1 d .
C32 C 0.68625(17) 0.60262(16) 0.56966(10) 0.0331(4) Uani 1 1 d .
C33 C 0.6282(2) 0.70384(18) 0.54342(13) 0.0447(5) Uani 1 1 d .
H33 H 0.6622 0.7514 0.5112 0.054 Uiso 1 1 calc R
C34 C 0.5226(2) 0.73601(18) 0.56338(14) 0.0489(6) Uani 1 1 d .
H34 H 0.4841 0.8049 0.5438 0.059 Uiso 1 1 calc R
C35 C 0.47231(18) 0.66930(18) 0.61145(13) 0.0422(5) Uani 1 1 d .
H35 H 0.3999 0.6930 0.6254 0.051 Uiso 1 1 calc R
C36 C 0.52636(16) 0.56733(16) 0.63994(11) 0.0329(4) Uani 1 1 d .
C37 C 0.80122(17) 0.56649(17) 0.54510(11) 0.0379(4) Uani 1 1 d .
H37 H 0.8396 0.5064 0.5837 0.046 Uiso 1 1 calc R
C38 C 0.7975(2) 0.5312(2) 0.48049(15) 0.0556(6) Uani 1 1 d .
H38A H 0.8718 0.5078 0.4650 0.083 Uiso 0.50 1 calc PR
H38B H 0.7572 0.5879 0.4425 0.083 Uiso 0.50 1 calc PR
H38C H 0.7613 0.4754 0.4926 0.083 Uiso 0.50 1 calc PR
H38D H 0.7217 0.5396 0.4684 0.083 Uiso 0.50 1 calc PR
H38E H 0.8363 0.4594 0.4909 0.083 Uiso 0.50 1 calc PR
H38F H 0.8322 0.5720 0.4408 0.083 Uiso 0.50 1 calc PR
C39 C 0.8664(2) 0.6469(2) 0.52975(14) 0.0492(6) Uani 1 1 d .
H39A H 0.9392 0.6199 0.5137 0.074 Uiso 0.50 1 calc PR
H39B H 0.8725 0.6647 0.5727 0.074 Uiso 0.50 1 calc PR
H39C H 0.8293 0.7076 0.4931 0.074 Uiso 0.50 1 calc PR
H39D H 0.8214 0.7083 0.5393 0.074 Uiso 0.50 1 calc PR
H39E H 0.8881 0.6635 0.4803 0.074 Uiso 0.50 1 calc PR
H39F H 0.9314 0.6206 0.5599 0.074 Uiso 0.50 1 calc PR
C40 C 0.47223(17) 0.49466(17) 0.69524(12) 0.0383(5) Uani 1 1 d .
H40 H 0.5069 0.4244 0.6931 0.046 Uiso 1 1 calc R
C41 C 0.3522(2) 0.5143(3) 0.6830(2) 0.0784(11) Uani 1 1 d .
H41A H 0.3219 0.4665 0.7209 0.118 Uiso 0.50 1 calc PR
H41B H 0.3401 0.5053 0.6378 0.118 Uiso 0.50 1 calc PR
H41C H 0.3163 0.5841 0.6825 0.118 Uiso 0.50 1 calc PR
H41D H 0.3303 0.5707 0.6399 0.118 Uiso 0.50 1 calc PR
H41E H 0.3121 0.5320 0.7230 0.118 Uiso 0.50 1 calc PR
H41F H 0.3360 0.4532 0.6783 0.118 Uiso 0.50 1 calc PR
C42 C 0.4931(4) 0.4976(4) 0.76816(16) 0.0847(12) Uani 1 1 d .
H42A H 0.4577 0.4506 0.8031 0.127 Uiso 0.50 1 calc PR
H42B H 0.4636 0.5667 0.7711 0.127 Uiso 0.50 1 calc PR
H42C H 0.5716 0.4772 0.7774 0.127 Uiso 0.50 1 calc PR
H42D H 0.5375 0.5457 0.7646 0.127 Uiso 0.50 1 calc PR
H42E H 0.5317 0.4297 0.7967 0.127 Uiso 0.50 1 calc PR
H42F H 0.4237 0.5191 0.7903 0.127 Uiso 0.50 1 calc PR
C43 C 0.69996(17) 0.18222(15) 0.62783(10) 0.0314(4) Uani 1 1 d .
C44 C 0.77717(18) 0.14380(16) 0.58353(11) 0.0349(4) Uani 1 1 d .
C45 C 0.7685(2) 0.05520(18) 0.57010(13) 0.0451(5) Uani 1 1 d .
H45 H 0.8196 0.0272 0.5400 0.054 Uiso 1 1 calc R
C46 C 0.6872(2) 0.00804(19) 0.59986(15) 0.0513(6) Uani 1 1 d .
H46 H 0.6828 -0.0519 0.5901 0.062 Uiso 1 1 calc R
C47 C 0.6125(2) 0.0473(2) 0.64362(14) 0.0503(6) Uani 1 1 d .
H47 H 0.5569 0.0139 0.6638 0.060 Uiso 1 1 calc R
C48 C 0.61680(19) 0.13551(18) 0.65882(12) 0.0403(5) Uani 1 1 d .
C49 C 0.86330(19) 0.19785(17) 0.54785(12) 0.0386(5) Uani 1 1 d .
H49 H 0.8699 0.2453 0.5743 0.046 Uiso 1 1 calc R
C50 C 0.9750(2) 0.1255(2) 0.54830(19) 0.0599(7) Uani 1 1 d .
H50A H 1.0273 0.1645 0.5245 0.090 Uiso 0.50 1 calc PR
H50B H 0.9706 0.0769 0.5237 0.090 Uiso 0.50 1 calc PR
H50C H 0.9987 0.0887 0.5970 0.090 Uiso 0.50 1 calc PR
H50D H 0.9705 0.0556 0.5723 0.090 Uiso 0.50 1 calc PR
H50E H 1.0272 0.1432 0.5731 0.090 Uiso 0.50 1 calc PR
H50F H 0.9990 0.1314 0.4998 0.090 Uiso 0.50 1 calc PR
C51 C 0.8268(3) 0.2618(2) 0.47298(14) 0.0576(7) Uani 1 1 d .
H51A H 0.8828 0.2967 0.4500 0.086 Uiso 0.50 1 calc PR
H51B H 0.7586 0.3122 0.4744 0.086 Uiso 0.50 1 calc PR
H51C H 0.8157 0.2176 0.4465 0.086 Uiso 0.50 1 calc PR
H51D H 0.7553 0.2543 0.4639 0.086 Uiso 0.50 1 calc PR
H51E H 0.8795 0.2388 0.4395 0.086 Uiso 0.50 1 calc PR
H51F H 0.8224 0.3334 0.4674 0.086 Uiso 0.50 1 calc PR
C52 C 0.5312(2) 0.1804(2) 0.70520(15) 0.0521(6) Uani 1 1 d .
H52 H 0.5610 0.2276 0.7221 0.063 Uiso 1 1 calc R
C53 C 0.5051(3) 0.0991(3) 0.76991(16) 0.0702(9) Uani 1 1 d .
H53A H 0.4507 0.1316 0.7985 0.105 Uiso 0.50 1 calc PR
H53B H 0.5714 0.0625 0.7979 0.105 Uiso 0.50 1 calc PR
H53C H 0.4764 0.0513 0.7548 0.105 Uiso 0.50 1 calc PR
H53D H 0.5483 0.0320 0.7690 0.105 Uiso 0.50 1 calc PR
H53E H 0.4276 0.1011 0.7696 0.105 Uiso 0.50 1 calc PR
H53F H 0.5226 0.1123 0.8126 0.105 Uiso 0.50 1 calc PR
C54 C 0.4290(3) 0.2424(3) 0.6628(2) 0.0731(9) Uani 1 1 d .
H54A H 0.3744 0.2703 0.6934 0.110 Uiso 0.50 1 calc PR
H54B H 0.4003 0.1988 0.6433 0.110 Uiso 0.50 1 calc PR
H54C H 0.4462 0.2982 0.6243 0.110 Uiso 0.50 1 calc PR
H54D H 0.4395 0.2412 0.6139 0.110 Uiso 0.50 1 calc PR
H54E H 0.4137 0.3127 0.6640 0.110 Uiso 0.50 1 calc PR
H54F H 0.3677 0.2133 0.6830 0.110 Uiso 0.50 1 calc PR
C55 C 0.87654(15) 0.56487(14) 0.72262(9) 0.0279(4) Uani 1 1 d .
C56 C 0.98660(17) 0.56406(16) 0.70667(10) 0.0325(4) Uani 1 1 d .
C57 C 1.02411(18) 0.65186(18) 0.69408(11) 0.0388(5) Uani 1 1 d .
H58 H 1.0990 0.6485 0.6845 0.047 Uiso 1 1 calc R
C59 C 0.9549(2) 0.74337(17) 0.69522(11) 0.0407(5) Uani 1 1 d .
C60 C 0.84655(19) 0.74637(16) 0.70939(11) 0.0377(4) Uani 1 1 d .
H60 H 0.7976 0.8089 0.7096 0.045 Uiso 1 1 calc R
C61 C 0.80723(16) 0.65893(15) 0.72349(10) 0.0305(4) Uani 1 1 d .
C62 C 1.06546(18) 0.46722(19) 0.70197(13) 0.0436(5) Uani 1 1 d .
H62A H 1.0274 0.4128 0.7121 0.065 Uiso 0.50 1 calc PR
H62B H 1.1244 0.4479 0.7363 0.065 Uiso 0.50 1 calc PR
H62C H 1.0958 0.4781 0.6545 0.065 Uiso 0.50 1 calc PR
H62D H 1.1377 0.4797 0.6898 0.065 Uiso 0.50 1 calc PR
H62E H 1.0406 0.4447 0.6656 0.065 Uiso 0.50 1 calc PR
H62F H 1.0692 0.4145 0.7474 0.065 Uiso 0.50 1 calc PR
C63 C 0.9962(3) 0.8384(2) 0.68102(16) 0.0597(7) Uani 1 1 d .
H63A H 1.0749 0.8218 0.6734 0.090 Uiso 0.50 1 calc PR
H63B H 0.9806 0.8647 0.7215 0.090 Uiso 0.50 1 calc PR
H63C H 0.9600 0.8900 0.6390 0.090 Uiso 0.50 1 calc PR
H63D H 0.9354 0.8959 0.6826 0.090 Uiso 0.50 1 calc PR
H63E H 1.0297 0.8530 0.6344 0.090 Uiso 0.50 1 calc PR
H63F H 1.0503 0.8277 0.7169 0.090 Uiso 0.50 1 calc PR
C64 C 0.68854(17) 0.66721(18) 0.73948(12) 0.0392(5) Uani 1 1 d .
H64A H 0.6520 0.7377 0.7365 0.059 Uiso 0.50 1 calc PR
H64B H 0.6805 0.6230 0.7870 0.059 Uiso 0.50 1 calc PR
H64C H 0.6557 0.6463 0.7053 0.059 Uiso 0.50 1 calc PR
H64D H 0.6735 0.6003 0.7494 0.059 Uiso 0.50 1 calc PR
H64E H 0.6450 0.7150 0.6989 0.059 Uiso 0.50 1 calc PR
H64F H 0.6698 0.6918 0.7806 0.059 Uiso 0.50 1 calc PR
C1H C 0.4445(6) 0.8233(4) 0.8360(3) 0.133(2) Uani 1 1 d .
H1H1 H 0.5007 0.7794 0.8708 0.199 Uiso 0.50 1 calc PR
H1H2 H 0.3832 0.8570 0.8598 0.199 Uiso 0.50 1 calc PR
H1H3 H 0.4747 0.8747 0.8012 0.199 Uiso 0.50 1 calc PR
H1H4 H 0.4050 0.8946 0.8171 0.199 Uiso 0.50 1 calc PR
H1H5 H 0.5225 0.8170 0.8280 0.199 Uiso 0.50 1 calc PR
H1H6 H 0.4311 0.7994 0.8866 0.199 Uiso 0.50 1 calc PR
C2H C 0.4056(4) 0.7594(4) 0.7993(3) 0.1112(18) Uani 1 1 d .
H2H1 H 0.3735 0.7090 0.8347 0.133 Uiso 1 1 calc R
H2H2 H 0.4690 0.7215 0.7787 0.133 Uiso 1 1 calc R
C3H C 0.3182(4) 0.8239(3) 0.7388(3) 0.0986(15) Uani 1 1 d .
H3H1 H 0.3000 0.7779 0.7156 0.118 Uiso 1 1 calc R
H3H2 H 0.2509 0.8550 0.7601 0.118 Uiso 1 1 calc R
C4H C 0.3574(3) 0.9044(3) 0.6857(2) 0.0837(11) Uani 1 1 d .
H4H1 H 0.4303 0.8758 0.6693 0.100 Uiso 1 1 calc R
H4H2 H 0.3630 0.9577 0.7063 0.100 Uiso 1 1 calc R
C5H C 0.2759(3) 0.9509(3) 0.6228(2) 0.0795(10) Uani 1 1 d .
H5H1 H 0.2793 0.9004 0.5976 0.095 Uiso 1 1 calc R
H5H2 H 0.2010 0.9687 0.6405 0.095 Uiso 1 1 calc R
C6H C 0.3028(4) 1.0439(3) 0.5734(2) 0.0973(13) Uani 1 1 d .
H6H1 H 0.2516 1.0722 0.5337 0.146 Uiso 0.50 1 calc PR
H6H2 H 0.3770 1.0262 0.5560 0.146 Uiso 0.50 1 calc PR
H6H3 H 0.2975 1.0945 0.5982 0.146 Uiso 0.50 1 calc PR
H6H4 H 0.3658 1.0564 0.5916 0.146 Uiso 0.50 1 calc PR
H6H5 H 0.2404 1.1024 0.5692 0.146 Uiso 0.50 1 calc PR
H6H6 H 0.3199 1.0340 0.5271 0.146 Uiso 0.50 1 calc PR
O1S O 0.553(2) 0.4304(13) 0.9972(13) 0.287(13) Uani 0.50 1 d PDU
C1S C 0.5624(19) 0.5320(13) 0.9588(8) 0.165(10) Uani 0.50 1 d PDU
H1S1 H 0.5285 0.5535 0.9116 0.198 Uiso 0.50 1 calc PR
H1S2 H 0.6399 0.5334 0.9526 0.198 Uiso 0.50 1 calc PR
C2S C 0.4953(15) 0.3959(9) 0.9996(7) 0.119(4) Uani 0.50 1 d PDU
H2S1 H 0.4483 0.3974 0.9617 0.143 Uiso 0.50 1 calc PR
H2S2 H 0.5201 0.3252 1.0305 0.143 Uiso 0.50 1 calc PR
C3S C 0.5931(12) 0.4436(17) 0.9693(11) 0.170(10) Uani 0.50 1 d PDU
H3S1 H 0.6604 0.4056 0.9971 0.204 Uiso 0.50 1 calc PR
H3S2 H 0.6064 0.4463 0.9194 0.204 Uiso 0.50 1 calc PR
C4S C 0.4487(18) 0.4486(16) 1.022(2) 0.224(15) Uani 0.50 1 d PDU
H4S1 H 0.4458 0.3977 1.0687 0.269 Uiso 0.50 1 calc PR
H4S2 H 0.3995 0.4397 0.9899 0.269 Uiso 0.50 1 calc PR

loop_
_atom_site_aniso_label
_atom_site_aniso_U_11
_atom_site_aniso_U_22
_atom_site_aniso_U_33
_atom_site_aniso_U_23
_atom_site_aniso_U_13
_atom_site_aniso_U_12
K1 0.0844(6) 0.0320(4) 0.0769(6) 0.0112(4) -0.0267(5) -0.0143(4)
K2 0.0676(5) 0.0729(6) 0.0518(5) -0.0211(4) -0.0395(4) 0.0133(4)
Zn1 0.02661(14) 0.02609(13) 0.02356(14) -0.00642(10) -0.00699(9) -0.00623(9)
N1 0.0328(8) 0.0305(8) 0.0226(7) -0.0066(6) -0.0070(6) -0.0085(6)
N2 0.0303(8) 0.0252(7) 0.0251(7) -0.0061(6) -0.0072(6) -0.0064(6)
C1 0.0335(9) 0.0297(9) 0.0262(9) -0.0055(7) -0.0073(7) -0.0074(7)
C2 0.0340(9) 0.0263(8) 0.0263(9) -0.0059(7) -0.0062(7) -0.0072(7)
C3 0.0315(9) 0.0252(8) 0.0252(8) -0.0056(7) -0.0064(7) -0.0061(7)
C4 0.0370(10) 0.0373(10) 0.0242(9) -0.0082(8) -0.0071(7) -0.0121(8)
C5 0.0426(11) 0.0383(10) 0.0270(9) -0.0094(8) -0.0045(8) -0.0114(9)
C6 0.0551(14) 0.0643(15) 0.0305(11) -0.0220(10) -0.0044(10) -0.0169(12)
C7 0.0528(15) 0.099(2) 0.0423(13) -0.0332(14) -0.0130(11) -0.0226(15)
C8 0.0380(12) 0.097(2) 0.0496(14) -0.0343(15) -0.0074(11) -0.0192(13)
C9 0.0376(11) 0.0574(14) 0.0349(11) -0.0174(10) -0.0053(9) -0.0133(10)
C10 0.0435(12) 0.0427(11) 0.0341(10) -0.0137(9) 0.0006(9) -0.0115(9)
C11 0.0629(19) 0.0645(19) 0.102(3) -0.0003(18) 0.0215(19) -0.0246(16)
C12 0.0543(17) 0.073(2) 0.100(3) -0.0524(19) 0.0029(16) -0.0040(15)
C13 0.0357(11) 0.0682(16) 0.0433(12) -0.0259(12) -0.0006(9) -0.0126(11)
C14 0.088(2) 0.0631(18) 0.0518(16) -0.0170(14) 0.0233(16) -0.0061(16)
C15 0.090(2) 0.0621(18) 0.0612(18) -0.0181(15) 0.0106(17) -0.0044(17)
C16 0.0381(10) 0.0249(8) 0.0299(9) -0.0043(7) -0.0131(8) -0.0070(7)
C17 0.0439(12) 0.0356(10) 0.0377(11) -0.0042(9) -0.0135(9) -0.0147(9)
C18 0.0604(16) 0.0418(12) 0.0607(15) -0.0080(11) -0.0171(12) -0.0254(12)
C19 0.0759(19) 0.0337(12) 0.083(2) -0.0214(13) -0.0251(16) -0.0164(12)
C20 0.0594(15) 0.0356(11) 0.0685(17) -0.0273(12) -0.0186(13) 0.0002(11)
C21 0.0418(11) 0.0298(9) 0.0426(11) -0.0134(8) -0.0156(9) -0.0011(8)
C22 0.0425(12) 0.0518(13) 0.0450(12) -0.0130(10) -0.0010(10) -0.0209(10)
C23 0.0480(18) 0.193(5) 0.121(4) -0.103(4) -0.014(2) 0.007(2)
C24 0.178(5) 0.094(3) 0.051(2) -0.009(2) 0.018(3) 0.016(3)
C25 0.0405(12) 0.0458(12) 0.0502(13) -0.0262(11) -0.0044(10) -0.0015(10)
C26 0.0636(18) 0.103(3) 0.0538(17) -0.0323(17) 0.0039(14) -0.0240(18)
C27 0.0452(15) 0.0676(19) 0.095(2) -0.0256(18) -0.0156(15) 0.0046(13)
N3 0.0250(7) 0.0298(8) 0.0255(7) -0.0088(6) -0.0071(6) -0.0046(6)
N4 0.0289(8) 0.0315(8) 0.0278(8) -0.0111(6) -0.0067(6) -0.0063(6)
C28 0.0298(9) 0.0342(9) 0.0290(9) -0.0118(8) -0.0069(7) -0.0064(7)
C29 0.0258(8) 0.0332(9) 0.0229(8) -0.0077(7) -0.0074(7) -0.0062(7)
C30 0.0281(9) 0.0315(9) 0.0268(9) -0.0082(7) -0.0079(7) -0.0061(7)
C31 0.0290(9) 0.0314(9) 0.0260(9) -0.0099(7) -0.0089(7) -0.0046(7)
C32 0.0343(10) 0.0347(10) 0.0280(9) -0.0081(8) -0.0066(8) -0.0041(8)
C33 0.0509(13) 0.0350(11) 0.0395(12) -0.0018(9) -0.0023(10) -0.0062(10)
C34 0.0493(13) 0.0347(11) 0.0504(13) -0.0063(10) -0.0083(11) 0.0052(10)
C35 0.0331(10) 0.0408(11) 0.0490(13) -0.0164(10) -0.0061(9) 0.0023(9)
C36 0.0296(9) 0.0377(10) 0.0337(10) -0.0142(8) -0.0066(8) -0.0061(8)
C37 0.0343(10) 0.0410(11) 0.0333(10) -0.0057(9) -0.0012(8) -0.0065(9)
C38 0.0519(14) 0.0684(17) 0.0501(14) -0.0281(13) 0.0105(11) -0.0113(13)
C39 0.0447(13) 0.0558(14) 0.0429(13) -0.0034(11) 0.0000(10) -0.0189(11)
C40 0.0296(10) 0.0430(11) 0.0445(12) -0.0153(9) 0.0002(8) -0.0100(8)
C41 0.0411(15) 0.102(3) 0.082(2) 0.0013(19) -0.0099(14) -0.0326(16)
C42 0.110(3) 0.123(3) 0.0424(15) -0.0161(18) 0.0087(17) -0.080(3)
C43 0.0364(10) 0.0323(9) 0.0285(9) -0.0109(8) -0.0085(8) -0.0090(8)
C44 0.0398(11) 0.0331(10) 0.0336(10) -0.0121(8) -0.0072(8) -0.0075(8)
C45 0.0535(14) 0.0403(12) 0.0489(13) -0.0235(10) -0.0015(10) -0.0115(10)
C46 0.0658(16) 0.0412(12) 0.0581(15) -0.0223(11) -0.0047(12) -0.0222(11)
C47 0.0600(15) 0.0520(14) 0.0521(14) -0.0205(11) 0.0004(11) -0.0308(12)
C48 0.0445(12) 0.0461(12) 0.0381(11) -0.0162(9) -0.0042(9) -0.0191(10)
C49 0.0428(11) 0.0390(11) 0.0395(11) -0.0191(9) 0.0031(9) -0.0115(9)
C50 0.0433(14) 0.0552(15) 0.086(2) -0.0309(15) 0.0053(13) -0.0106(12)
C51 0.0716(18) 0.0607(16) 0.0421(13) -0.0121(12) 0.0042(12) -0.0239(14)
C52 0.0511(14) 0.0692(17) 0.0549(15) -0.0328(13) 0.0113(11) -0.0333(13)
C53 0.076(2) 0.102(3) 0.0544(16) -0.0335(17) 0.0174(15) -0.053(2)
C54 0.0549(17) 0.082(2) 0.090(2) -0.0407(19) 0.0071(16) -0.0146(16)
C55 0.0306(9) 0.0307(9) 0.0221(8) -0.0050(7) -0.0055(7) -0.0093(7)
C56 0.0342(10) 0.0377(10) 0.0251(9) -0.0053(8) -0.0031(7) -0.0120(8)
C57 0.0388(11) 0.0489(12) 0.0311(10) -0.0065(9) -0.0007(8) -0.0216(9)
C59 0.0572(14) 0.0409(11) 0.0295(10) -0.0060(8) -0.0048(9) -0.0258(10)
C60 0.0516(12) 0.0311(10) 0.0312(10) -0.0088(8) -0.0068(9) -0.0101(9)
C61 0.0365(10) 0.0308(9) 0.0247(9) -0.0072(7) -0.0066(7) -0.0086(8)
C62 0.0331(11) 0.0479(12) 0.0463(12) -0.0113(10) 0.0043(9) -0.0085(9)
C63 0.083(2) 0.0507(15) 0.0569(16) -0.0126(12) 0.0003(14) -0.0399(15)
C64 0.0347(11) 0.0428(11) 0.0430(12) -0.0190(9) -0.0069(9) -0.0052(9)
C1H 0.164(6) 0.081(3) 0.119(4) -0.020(3) 0.037(4) 0.007(3)
C2H 0.077(3) 0.085(3) 0.143(4) -0.014(3) 0.032(3) -0.002(2)
C3H 0.086(3) 0.082(3) 0.141(4) -0.057(3) 0.049(3) -0.029(2)
C4H 0.077(2) 0.081(2) 0.110(3) -0.050(2) 0.030(2) -0.0301(19)
C5H 0.080(2) 0.085(2) 0.080(2) -0.035(2) 0.0016(19) -0.0194(19)
C6H 0.131(4) 0.084(3) 0.093(3) -0.034(2) -0.010(3) -0.042(3)
O1S 0.30(2) 0.29(2) 0.41(3) -0.25(2) 0.14(2) -0.18(2)
C1S 0.30(3) 0.097(10) 0.101(9) -0.026(8) 0.054(12) -0.065(14)
C2S 0.143(11) 0.110(8) 0.141(10) -0.067(8) 0.032(8) -0.068(8)
C3S 0.144(14) 0.161(18) 0.187(18) -0.049(13) -0.060(14) 0.005(12)
C4S 0.141(17) 0.18(2) 0.41(5) -0.14(3) -0.02(2) -0.071(16)

loop_
_atom_type_symbol
_atom_type_description
_atom_type_scat_dispersion_real
_atom_type_scat_dispersion_imag
_atom_type_scat_source
C C 0.0181 0.0091 'International Tables Vol C Tables 4.2.6.8 and 6.1.1.4'
H H 0.0000 0.0000 'International Tables Vol C Tables 4.2.6.8 and 6.1.1.4'
N N 0.0311 0.0180 'International Tables Vol C Tables 4.2.6.8 and 6.1.1.4'
K K 0.3868 1.0657 'International Tables Vol C Tables 4.2.6.8 and 6.1.1.4'
Zn Zn -1.5491 0.6778 'International Tables Vol C Tables 4.2.6.8 and 6.1.1.4'
O O 0.0492 0.0322 'International Tables Vol C Tables 4.2.6.8 and 6.1.1.4'

loop_
_geom_angle_atom_site_label_1
_geom_angle_atom_site_label_2
_geom_angle_atom_site_label_3
_geom_angle
_geom_angle_site_symmetry_1
_geom_angle_site_symmetry_3
C1 K1 C1 180.000(1) 2_757 .
C1 K1 C16 46.86(5) 2_757 2_757
C1 K1 C16 133.14(5) . 2_757
C1 K1 C16 133.14(5) 2_757 .
C1 K1 C16 46.86(5) . .
C16 K1 C16 180.000(1) 2_757 .
C1 K1 C17 62.95(5) 2_757 2_757
C1 K1 C17 117.05(5) . 2_757
C16 K1 C17 24.48(5) 2_757 2_757
C16 K1 C17 155.52(5) . 2_757
C1 K1 C17 117.05(5) 2_757 .
C1 K1 C17 62.95(5) . .
C16 K1 C17 155.52(5) 2_757 .
C16 K1 C17 24.48(5) . .
C17 K1 C17 180.0 2_757 .
C1 K1 N2 22.47(5) 2_757 2_757
C1 K1 N2 157.53(5) . 2_757
C16 K1 N2 24.53(4) 2_757 2_757
C16 K1 N2 155.47(4) . 2_757
C17 K1 N2 41.89(4) 2_757 2_757
C17 K1 N2 138.11(4) . 2_757
C1 K1 N2 157.53(5) 2_757 .
C1 K1 N2 22.47(5) . .
C16 K1 N2 155.47(4) 2_757 .
C16 K1 N2 24.53(4) . .
C17 K1 N2 138.11(4) 2_757 .
C17 K1 N2 41.89(4) . .
N2 K1 N2 180.0 2_757 .
C1 K1 C21 59.37(5) 2_757 2_757
C1 K1 C21 120.63(5) . 2_757
C16 K1 C21 23.52(5) 2_757 2_757
C16 K1 C21 156.48(5) . 2_757
C17 K1 C21 41.80(6) 2_757 2_757
C17 K1 C21 138.20(6) . 2_757
N2 K1 C21 40.95(4) 2_757 2_757
N2 K1 C21 139.05(4) . 2_757
C1 K1 C21 120.63(5) 2_757 .
C1 K1 C21 59.37(5) . .
C16 K1 C21 156.48(5) 2_757 .
C16 K1 C21 23.52(5) . .
C17 K1 C21 138.20(6) 2_757 .
C17 K1 C21 41.80(6) . .
N2 K1 C21 139.05(4) 2_757 .
N2 K1 C21 40.95(4) . .
C21 K1 C21 180.0 2_757 .
C28 K2 C28 180.000(1) . 2_666
C28 K2 C31 133.34(5) . 2_666
C28 K2 C31 46.66(5) 2_666 2_666
C28 K2 C31 46.66(5) . .
C28 K2 C31 133.34(5) 2_666 .
C31 K2 C31 180.000(1) 2_666 .
C28 K2 C36 61.14(5) . .
C28 K2 C36 118.86(5) 2_666 .
C31 K2 C36 154.99(5) 2_666 .
C31 K2 C36 25.01(5) . .
C28 K2 C36 118.86(5) . 2_666
C28 K2 C36 61.14(5) 2_666 2_666
C31 K2 C36 25.01(5) 2_666 2_666
C31 K2 C36 154.99(5) . 2_666
C36 K2 C36 180.000(1) . 2_666
C28 K2 N3 22.22(5) . .
C28 K2 N3 157.78(5) 2_666 .
C31 K2 N3 155.54(4) 2_666 .
C31 K2 N3 24.46(4) . .
C36 K2 N3 42.21(4) . .
C36 K2 N3 137.79(4) 2_666 .
C28 K2 N3 157.78(5) . 2_666
C28 K2 N3 22.22(5) 2_666 2_666
C31 K2 N3 24.46(4) 2_666 2_666
C31 K2 N3 155.54(4) . 2_666
C36 K2 N3 137.79(4) . 2_666
C36 K2 N3 42.21(4) 2_666 2_666
N3 K2 N3 180.000(1) . 2_666
C29 Zn1 C55 129.20(7) . .
C29 Zn1 C3 121.24(8) . .
C55 Zn1 C3 109.00(7) . .
C1 N1 C2 111.86(15) . .
C1 N1 C4 122.76(16) . .
C2 N1 C4 125.29(16) . .
C1 N2 C3 115.34(15) . .
C1 N2 C16 118.17(15) . .
C3 N2 C16 126.35(15) . .
C1 N2 K1 51.49(10) . .
C3 N2 K1 166.12(11) . .
C16 N2 K1 67.24(9) . .
N1 C1 N2 101.67(15) . .
N1 C1 K1 151.74(13) . .
N2 C1 K1 106.04(12) . .
C3 C2 N1 109.19(16) . .
C3 C2 H2 125.4 . .
N1 C2 H2 125.4 . .
C2 C3 N2 101.93(15) . .
C2 C3 Zn1 124.26(14) . .
N2 C3 Zn1 133.54(13) . .
C9 C4 C5 122.66(19) . .
C9 C4 N1 118.53(18) . .
C5 C4 N1 118.81(18) . .
C6 C5 C4 117.5(2) . .
C6 C5 C10 121.2(2) . .
C4 C5 C10 121.20(18) . .
C7 C6 C5 120.9(2) . .
C7 C6 H6 119.6 . .
C5 C6 H6 119.6 . .
C6 C7 C8 120.8(2) . .
C6 C7 H7 119.6 . .
C8 C7 H7 119.6 . .
C7 C8 C9 120.9(2) . .
C7 C8 H8 119.6 . .
C9 C8 H8 119.6 . .
C4 C9 C8 117.4(2) . .
C4 C9 C13 122.59(19) . .
C8 C9 C13 120.0(2) . .
C5 C10 C12 112.8(2) . .
C5 C10 C11 109.0(2) . .
C12 C10 C11 110.1(3) . .
C5 C10 H10 108.3 . .
C12 C10 H10 108.3 . .
C11 C10 H10 108.3 . .
C10 C11 H11A 109.5 . .
C10 C11 H11B 109.5 . .
H11A C11 H11B 109.5 . .
C10 C11 H11C 109.5 . .
H11A C11 H11C 109.5 . .
H11B C11 H11C 109.5 . .
C10 C11 H11D 109.5 . .
H11A C11 H11D 141.1 . .
H11B C11 H11D 56.3 . .
H11C C11 H11D 56.3 . .
C10 C11 H11E 109.5 . .
H11A C11 H11E 56.3 . .
H11B C11 H11E 141.1 . .
H11C C11 H11E 56.3 . .
H11D C11 H11E 109.5 . .
C10 C11 H11F 109.5 . .
H11A C11 H11F 56.3 . .
H11B C11 H11F 56.3 . .
H11C C11 H11F 141.1 . .
H11D C11 H11F 109.5 . .
H11E C11 H11F 109.5 . .
C10 C12 H12A 109.5 . .
C10 C12 H12B 109.5 . .
H12A C12 H12B 109.5 . .
C10 C12 H12C 109.5 . .
H12A C12 H12C 109.5 . .
H12B C12 H12C 109.5 . .
C10 C12 H12D 109.5 . .
H12A C12 H12D 141.1 . .
H12B C12 H12D 56.3 . .
H12C C12 H12D 56.3 . .
C10 C12 H12E 109.5 . .
H12A C12 H12E 56.3 . .
H12B C12 H12E 141.1 . .
H12C C12 H12E 56.3 . .
H12D C12 H12E 109.5 . .
C10 C12 H12F 109.5 . .
H12A C12 H12F 56.3 . .
H12B C12 H12F 56.3 . .
H12C C12 H12F 141.1 . .
H12D C12 H12F 109.5 . .
H12E C12 H12F 109.5 . .
C14 C13 C9 111.9(2) . .
C14 C13 C15 110.4(2) . .
C9 C13 C15 111.3(2) . .
C14 C13 H13 107.7 . .
C9 C13 H13 107.7 . .
C15 C13 H13 107.7 . .
C13 C14 H14A 109.5 . .
C13 C14 H14B 109.5 . .
H14A C14 H14B 109.5 . .
C13 C14 H14C 109.5 . .
H14A C14 H14C 109.5 . .
H14B C14 H14C 109.5 . .
C13 C14 H14D 109.5 . .
H14A C14 H14D 141.1 . .
H14B C14 H14D 56.3 . .
H14C C14 H14D 56.3 . .
C13 C14 H14E 109.5 . .
H14A C14 H14E 56.3 . .
H14B C14 H14E 141.1 . .
H14C C14 H14E 56.3 . .
H14D C14 H14E 109.5 . .
C13 C14 H14F 109.5 . .
H14A C14 H14F 56.3 . .
H14B C14 H14F 56.3 . .
H14C C14 H14F 141.1 . .
H14D C14 H14F 109.5 . .
H14E C14 H14F 109.5 . .
C13 C15 H15A 109.5 . .
C13 C15 H15B 109.5 . .
H15A C15 H15B 109.5 . .
C13 C15 H15C 109.5 . .
H15A C15 H15C 109.5 . .
H15B C15 H15C 109.5 . .
C13 C15 H15D 109.5 . .
H15A C15 H15D 141.1 . .
H15B C15 H15D 56.3 . .
H15C C15 H15D 56.3 . .
C13 C15 H15E 109.5 . .
H15A C15 H15E 56.3 . .
H15B C15 H15E 141.1 . .
H15C C15 H15E 56.3 . .
H15D C15 H15E 109.5 . .
C13 C15 H15F 109.5 . .
H15A C15 H15F 56.3 . .
H15B C15 H15F 56.3 . .
H15C C15 H15F 141.1 . .
H15D C15 H15F 109.5 . .
H15E C15 H15F 109.5 . .
C21 C16 C17 122.57(19) . .
C21 C16 N2 118.45(18) . .
C17 C16 N2 118.80(19) . .
C21 C16 K1 91.55(12) . .
C17 C16 K1 85.99(12) . .
N2 C16 K1 88.23(10) . .
C18 C17 C16 117.0(2) . .
C18 C17 C22 122.1(2) . .
C16 C17 C22 120.89(19) . .
C18 C17 K1 95.38(15) . .
C16 C17 K1 69.53(11) . .
C22 C17 K1 104.28(13) . .
C19 C18 C17 121.6(3) . .
C19 C18 H18 119.2 . .
C17 C18 H18 119.2 . .
C18 C19 C20 120.4(2) . .
C18 C19 H19 119.8 . .
C20 C19 H19 119.8 . .
C19 C20 C21 120.8(3) . .
C19 C20 H20 119.6 . .
C21 C20 H20 119.6 . .
C16 C21 C20 117.5(2) . .
C16 C21 C25 121.70(19) . .
C20 C21 C25 120.8(2) . .
C16 C21 K1 64.93(11) . .
C20 C21 K1 95.66(16) . .
C25 C21 K1 108.79(13) . .
C23 C22 C24 111.9(4) . .
C23 C22 C17 111.6(2) . .
C24 C22 C17 112.6(3) . .
C23 C22 H22 106.7 . .
C24 C22 H22 106.7 . .
C17 C22 H22 106.7 . .
C22 C23 H23A 109.5 . .
C22 C23 H23B 109.5 . .
H23A C23 H23B 109.5 . .
C22 C23 H23C 109.5 . .
H23A C23 H23C 109.5 . .
H23B C23 H23C 109.5 . .
C22 C23 H23D 109.5 . .
H23A C23 H23D 141.1 . .
H23B C23 H23D 56.3 . .
H23C C23 H23D 56.3 . .
C22 C23 H23E 109.5 . .
H23A C23 H23E 56.3 . .
H23B C23 H23E 141.1 . .
H23C C23 H23E 56.3 . .
H23D C23 H23E 109.5 . .
C22 C23 H23F 109.5 . .
H23A C23 H23F 56.3 . .
H23B C23 H23F 56.3 . .
H23C C23 H23F 141.1 . .
H23D C23 H23F 109.5 . .
H23E C23 H23F 109.5 . .
C22 C24 H24A 109.5 . .
C22 C24 H24B 109.5 . .
H24A C24 H24B 109.5 . .
C22 C24 H24C 109.5 . .
H24A C24 H24C 109.5 . .
H24B C24 H24C 109.5 . .
C22 C24 H24D 109.5 . .
H24A C24 H24D 141.1 . .
H24B C24 H24D 56.3 . .
H24C C24 H24D 56.3 . .
C22 C24 H24E 109.5 . .
H24A C24 H24E 56.3 . .
H24B C24 H24E 141.1 . .
H24C C24 H24E 56.3 . .
H24D C24 H24E 109.5 . .
C22 C24 H24F 109.5 . .
H24A C24 H24F 56.3 . .
H24B C24 H24F 56.3 . .
H24C C24 H24F 141.1 . .
H24D C24 H24F 109.5 . .
H24E C24 H24F 109.5 . .
C21 C25 C27 111.5(2) . .
C21 C25 C26 111.7(2) . .
C27 C25 C26 111.5(3) . .
C21 C25 H25 107.3 . .
C27 C25 H25 107.3 . .
C26 C25 H25 107.3 . .
C25 C26 H26A 109.5 . .
C25 C26 H26B 109.5 . .
H26A C26 H26B 109.5 . .
C25 C26 H26C 109.5 . .
H26A C26 H26C 109.5 . .
H26B C26 H26C 109.5 . .
C25 C26 H26D 109.5 . .
H26A C26 H26D 141.1 . .
H26B C26 H26D 56.3 . .
H26C C26 H26D 56.3 . .
C25 C26 H26E 109.5 . .
H26A C26 H26E 56.3 . .
H26B C26 H26E 141.1 . .
H26C C26 H26E 56.3 . .
H26D C26 H26E 109.5 . .
C25 C26 H26F 109.5 . .
H26A C26 H26F 56.3 . .
H26B C26 H26F 56.3 . .
H26C C26 H26F 141.1 . .
H26D C26 H26F 109.5 . .
H26E C26 H26F 109.5 . .
C25 C27 H27A 109.5 . .
C25 C27 H27B 109.5 . .
H27A C27 H27B 109.5 . .
C25 C27 H27C 109.5 . .
H27A C27 H27C 109.5 . .
H27B C27 H27C 109.5 . .
C25 C27 H27D 109.5 . .
H27A C27 H27D 141.1 . .
H27B C27 H27D 56.3 . .
H27C C27 H27D 56.3 . .
C25 C27 H27E 109.5 . .
H27A C27 H27E 56.3 . .
H27B C27 H27E 141.1 . .
H27C C27 H27E 56.3 . .
H27D C27 H27E 109.5 . .
C25 C27 H27F 109.5 . .
H27A C27 H27F 56.3 . .
H27B C27 H27F 56.3 . .
H27C C27 H27F 141.1 . .
H27D C27 H27F 109.5 . .
H27E C27 H27F 109.5 . .
C28 N3 C29 115.19(16) . .
C28 N3 C31 118.15(15) . .
C29 N3 C31 126.37(15) . .
C28 N3 K2 51.04(10) . .
C29 N3 K2 166.11(12) . .
C31 N3 K2 67.20(9) . .
C28 N4 C30 111.90(16) . .
C28 N4 C43 123.64(16) . .
C30 N4 C43 124.46(16) . .
N4 C28 N3 101.81(15) . .
N4 C28 K2 151.40(13) . .
N3 C28 K2 106.74(12) . .
C30 C29 N3 101.69(15) . .
C30 C29 Zn1 129.41(14) . .
N3 C29 Zn1 128.48(14) . .
C29 C30 N4 109.40(16) . .
C29 C30 H30 125.3 . .
N4 C30 H30 125.3 . .
C32 C31 C36 121.99(18) . .
C32 C31 N3 119.81(17) . .
C36 C31 N3 118.03(17) . .
C32 C31 K2 96.41(12) . .
C36 C31 K2 81.01(11) . .
N3 C31 K2 88.34(10) . .
C33 C32 C31 117.51(19) . .
C33 C32 C37 121.0(2) . .
C31 C32 C37 121.44(18) . .
C34 C33 C32 121.2(2) . .
C34 C33 H33 119.4 . .
C32 C33 H33 119.4 . .
C33 C34 C35 120.6(2) . .
C33 C34 H34 119.7 . .
C35 C34 H34 119.7 . .
C34 C35 C36 120.9(2) . .
C34 C35 H35 119.6 . .
C36 C35 H35 119.6 . .
C35 C36 C31 117.7(2) . .
C35 C36 C40 120.76(19) . .
C31 C36 C40 121.50(18) . .
C35 C36 K2 95.80(13) . .
C31 C36 K2 73.98(11) . .
C40 C36 K2 100.64(12) . .
C32 C37 C39 113.0(2) . .
C32 C37 C38 109.80(19) . .
C39 C37 C38 110.7(2) . .
C32 C37 H37 107.7 . .
C39 C37 H37 107.7 . .
C38 C37 H37 107.7 . .
C37 C38 H38A 109.5 . .
C37 C38 H38B 109.5 . .
H38A C38 H38B 109.5 . .
C37 C38 H38C 109.5 . .
H38A C38 H38C 109.5 . .
H38B C38 H38C 109.5 . .
C37 C38 H38D 109.5 . .
H38A C38 H38D 141.1 . .
H38B C38 H38D 56.3 . .
H38C C38 H38D 56.3 . .
C37 C38 H38E 109.5 . .
H38A C38 H38E 56.3 . .
H38B C38 H38E 141.1 . .
H38C C38 H38E 56.3 . .
H38D C38 H38E 109.5 . .
C37 C38 H38F 109.5 . .
H38A C38 H38F 56.3 . .
H38B C38 H38F 56.3 . .
H38C C38 H38F 141.1 . .
H38D C38 H38F 109.5 . .
H38E C38 H38F 109.5 . .
C37 C39 H39A 109.5 . .
C37 C39 H39B 109.5 . .
H39A C39 H39B 109.5 . .
C37 C39 H39C 109.5 . .
H39A C39 H39C 109.5 . .
H39B C39 H39C 109.5 . .
C37 C39 H39D 109.5 . .
H39A C39 H39D 141.1 . .
H39B C39 H39D 56.3 . .
H39C C39 H39D 56.3 . .
C37 C39 H39E 109.5 . .
H39A C39 H39E 56.3 . .
H39B C39 H39E 141.1 . .
H39C C39 H39E 56.3 . .
H39D C39 H39E 109.5 . .
C37 C39 H39F 109.5 . .
H39A C39 H39F 56.3 . .
H39B C39 H39F 56.3 . .
H39C C39 H39F 141.1 . .
H39D C39 H39F 109.5 . .
H39E C39 H39F 109.5 . .
C41 C40 C42 110.2(3) . .
C41 C40 C36 113.5(2) . .
C42 C40 C36 110.4(2) . .
C41 C40 H40 107.5 . .
C42 C40 H40 107.5 . .
C36 C40 H40 107.5 . .
C40 C41 H41A 109.5 . .
C40 C41 H41B 109.5 . .
H41A C41 H41B 109.5 . .
C40 C41 H41C 109.5 . .
H41A C41 H41C 109.5 . .
H41B C41 H41C 109.5 . .
C40 C41 H41D 109.5 . .
H41A C41 H41D 141.1 . .
H41B C41 H41D 56.3 . .
H41C C41 H41D 56.3 . .
C40 C41 H41E 109.5 . .
H41A C41 H41E 56.3 . .
H41B C41 H41E 141.1 . .
H41C C41 H41E 56.3 . .
H41D C41 H41E 109.5 . .
C40 C41 H41F 109.5 . .
H41A C41 H41F 56.3 . .
H41B C41 H41F 56.3 . .
H41C C41 H41F 141.1 . .
H41D C41 H41F 109.5 . .
H41E C41 H41F 109.5 . .
C40 C42 H42A 109.5 . .
C40 C42 H42B 109.5 . .
H42A C42 H42B 109.5 . .
C40 C42 H42C 109.5 . .
H42A C42 H42C 109.5 . .
H42B C42 H42C 109.5 . .
C40 C42 H42D 109.5 . .
H42A C42 H42D 141.1 . .
H42B C42 H42D 56.3 . .
H42C C42 H42D 56.3 . .
C40 C42 H42E 109.5 . .
H42A C42 H42E 56.3 . .
H42B C42 H42E 141.1 . .
H42C C42 H42E 56.3 . .
H42D C42 H42E 109.5 . .
C40 C42 H42F 109.5 . .
H42A C42 H42F 56.3 . .
H42B C42 H42F 56.3 . .
H42C C42 H42F 141.1 . .
H42D C42 H42F 109.5 . .
H42E C42 H42F 109.5 . .
C44 C43 C48 122.62(19) . .
C44 C43 N4 118.69(18) . .
C48 C43 N4 118.69(18) . .
C43 C44 C45 117.3(2) . .
C43 C44 C49 121.90(18) . .
C45 C44 C49 120.7(2) . .
C46 C45 C44 121.1(2) . .
C46 C45 H45 119.4 . .
C44 C45 H45 119.4 . .
C47 C46 C45 120.4(2) . .
C47 C46 H46 119.8 . .
C45 C46 H46 119.8 . .
C46 C47 C48 121.1(2) . .
C46 C47 H47 119.4 . .
C48 C47 H47 119.4 . .
C47 C48 C43 117.5(2) . .
C47 C48 C52 120.6(2) . .
C43 C48 C52 121.8(2) . .
C44 C49 C51 109.7(2) . .
C44 C49 C50 113.0(2) . .
C51 C49 C50 111.0(2) . .
C44 C49 H49 107.6 . .
C51 C49 H49 107.6 . .
C50 C49 H49 107.6 . .
C49 C50 H50A 109.5 . .
C49 C50 H50B 109.5 . .
H50A C50 H50B 109.5 . .
C49 C50 H50C 109.5 . .
H50A C50 H50C 109.5 . .
H50B C50 H50C 109.5 . .
C49 C50 H50D 109.5 . .
H50A C50 H50D 141.1 . .
H50B C50 H50D 56.3 . .
H50C C50 H50D 56.3 . .
C49 C50 H50E 109.5 . .
H50A C50 H50E 56.3 . .
H50B C50 H50E 141.1 . .
H50C C50 H50E 56.3 . .
H50D C50 H50E 109.5 . .
C49 C50 H50F 109.5 . .
H50A C50 H50F 56.3 . .
H50B C50 H50F 56.3 . .
H50C C50 H50F 141.1 . .
H50D C50 H50F 109.5 . .
H50E C50 H50F 109.5 . .
C49 C51 H51A 109.5 . .
C49 C51 H51B 109.5 . .
H51A C51 H51B 109.5 . .
C49 C51 H51C 109.5 . .
H51A C51 H51C 109.5 . .
H51B C51 H51C 109.5 . .
C49 C51 H51D 109.5 . .
H51A C51 H51D 141.1 . .
H51B C51 H51D 56.3 . .
H51C C51 H51D 56.3 . .
C49 C51 H51E 109.5 . .
H51A C51 H51E 56.3 . .
H51B C51 H51E 141.1 . .
H51C C51 H51E 56.3 . .
H51D C51 H51E 109.5 . .
C49 C51 H51F 109.5 . .
H51A C51 H51F 56.3 . .
H51B C51 H51F 56.3 . .
H51C C51 H51F 141.1 . .
H51D C51 H51F 109.5 . .
H51E C51 H51F 109.5 . .
C54 C52 C48 110.3(2) . .
C54 C52 C53 110.8(3) . .
C48 C52 C53 112.4(3) . .
C54 C52 H52 107.7 . .
C48 C52 H52 107.7 . .
C53 C52 H52 107.7 . .
C52 C53 H53A 109.5 . .
C52 C53 H53B 109.5 . .
H53A C53 H53B 109.5 . .
C52 C53 H53C 109.5 . .
H53A C53 H53C 109.5 . .
H53B C53 H53C 109.5 . .
C52 C53 H53D 109.5 . .
H53A C53 H53D 141.1 . .
H53B C53 H53D 56.3 . .
H53C C53 H53D 56.3 . .
C52 C53 H53E 109.5 . .
H53A C53 H53E 56.3 . .
H53B C53 H53E 141.1 . .
H53C C53 H53E 56.3 . .
H53D C53 H53E 109.5 . .
C52 C53 H53F 109.5 . .
H53A C53 H53F 56.3 . .
H53B C53 H53F 56.3 . .
H53C C53 H53F 141.1 . .
H53D C53 H53F 109.5 . .
H53E C53 H53F 109.5 . .
C52 C54 H54A 109.5 . .
C52 C54 H54B 109.5 . .
H54A C54 H54B 109.5 . .
C52 C54 H54C 109.5 . .
H54A C54 H54C 109.5 . .
H54B C54 H54C 109.5 . .
C52 C54 H54D 109.5 . .
H54A C54 H54D 141.1 . .
H54B C54 H54D 56.3 . .
H54C C54 H54D 56.3 . .
C52 C54 H54E 109.5 . .
H54A C54 H54E 56.3 . .
H54B C54 H54E 141.1 . .
H54C C54 H54E 56.3 . .
H54D C54 H54E 109.5 . .
C52 C54 H54F 109.5 . .
H54A C54 H54F 56.3 . .
H54B C54 H54F 56.3 . .
H54C C54 H54F 141.1 . .
H54D C54 H54F 109.5 . .
H54E C54 H54F 109.5 . .
C61 C55 C56 116.32(17) . .
C61 C55 Zn1 125.85(14) . .
C56 C55 Zn1 117.56(14) . .
C57 C56 C55 121.2(2) . .
C57 C56 C62 119.06(19) . .
C55 C56 C62 119.68(18) . .
C59 C57 C56 121.6(2) . .
C59 C57 H58 119.2 . .
C56 C57 H58 119.2 . .
C60 C59 C57 118.17(19) . .
C60 C59 C63 120.6(2) . .
C57 C59 C63 121.2(2) . .
C59 C60 C61 121.4(2) . .
C59 C60 H60 119.3 . .
C61 C60 H60 119.3 . .
C60 C61 C55 121.29(19) . .
C60 C61 C64 118.65(19) . .
C55 C61 C64 120.06(18) . .
C56 C62 H62A 109.5 . .
C56 C62 H62B 109.5 . .
H62A C62 H62B 109.5 . .
C56 C62 H62C 109.5 . .
H62A C62 H62C 109.5 . .
H62B C62 H62C 109.5 . .
C56 C62 H62D 109.5 . .
H62A C62 H62D 141.1 . .
H62B C62 H62D 56.3 . .
H62C C62 H62D 56.3 . .
C56 C62 H62E 109.5 . .
H62A C62 H62E 56.3 . .
H62B C62 H62E 141.1 . .
H62C C62 H62E 56.3 . .
H62D C62 H62E 109.5 . .
C56 C62 H62F 109.5 . .
H62A C62 H62F 56.3 . .
H62B C62 H62F 56.3 . .
H62C C62 H62F 141.1 . .
H62D C62 H62F 109.5 . .
H62E C62 H62F 109.5 . .
C59 C63 H63A 109.5 . .
C59 C63 H63B 109.5 . .
H63A C63 H63B 109.5 . .
C59 C63 H63C 109.5 . .
H63A C63 H63C 109.5 . .
H63B C63 H63C 109.5 . .
C59 C63 H63D 109.5 . .
H63A C63 H63D 141.1 . .
H63B C63 H63D 56.3 . .
H63C C63 H63D 56.3 . .
C59 C63 H63E 109.5 . .
H63A C63 H63E 56.3 . .
H63B C63 H63E 141.1 . .
H63C C63 H63E 56.3 . .
H63D C63 H63E 109.5 . .
C59 C63 H63F 109.5 . .
H63A C63 H63F 56.3 . .
H63B C63 H63F 56.3 . .
H63C C63 H63F 141.1 . .
H63D C63 H63F 109.5 . .
H63E C63 H63F 109.5 . .
C61 C64 H64A 109.5 . .
C61 C64 H64B 109.5 . .
H64A C64 H64B 109.5 . .
C61 C64 H64C 109.5 . .
H64A C64 H64C 109.5 . .
H64B C64 H64C 109.5 . .
C61 C64 H64D 109.5 . .
H64A C64 H64D 141.1 . .
H64B C64 H64D 56.3 . .
H64C C64 H64D 56.3 . .
C61 C64 H64E 109.5 . .
H64A C64 H64E 56.3 . .
H64B C64 H64E 141.1 . .
H64C C64 H64E 56.3 . .
H64D C64 H64E 109.5 . .
C61 C64 H64F 109.5 . .
H64A C64 H64F 56.3 . .
H64B C64 H64F 56.3 . .
H64C C64 H64F 141.1 . .
H64D C64 H64F 109.5 . .
H64E C64 H64F 109.5 . .
C2H C1H H1H1 109.5 . .
C2H C1H H1H2 109.5 . .
H1H1 C1H H1H2 109.5 . .
C2H C1H H1H3 109.5 . .
H1H1 C1H H1H3 109.5 . .
H1H2 C1H H1H3 109.5 . .
C2H C1H H1H4 109.5 . .
H1H1 C1H H1H4 141.1 . .
H1H2 C1H H1H4 56.3 . .
H1H3 C1H H1H4 56.3 . .
C2H C1H H1H5 109.5 . .
H1H1 C1H H1H5 56.3 . .
H1H2 C1H H1H5 141.1 . .
H1H3 C1H H1H5 56.3 . .
H1H4 C1H H1H5 109.5 . .
C2H C1H H1H6 109.5 . .
H1H1 C1H H1H6 56.3 . .
H1H2 C1H H1H6 56.3 . .
H1H3 C1H H1H6 141.1 . .
H1H4 C1H H1H6 109.5 . .
H1H5 C1H H1H6 109.5 . .
C1H C2H C3H 113.8(4) . .
C1H C2H H2H1 108.8 . .
C3H C2H H2H1 108.8 . .
C1H C2H H2H2 108.8 . .
C3H C2H H2H2 108.8 . .
H2H1 C2H H2H2 107.7 . .
C4H C3H C2H 112.3(4) . .
C4H C3H H3H1 109.1 . .
C2H C3H H3H1 109.1 . .
C4H C3H H3H2 109.1 . .
C2H C3H H3H2 109.1 . .
H3H1 C3H H3H2 107.9 . .
C3H C4H C5H 108.6(4) . .
C3H C4H H4H1 110.0 . .
C5H C4H H4H1 110.0 . .
C3H C4H H4H2 110.0 . .
C5H C4H H4H2 110.0 . .
H4H1 C4H H4H2 108.3 . .
C6H C5H C4H 110.1(3) . .
C6H C5H H5H1 109.6 . .
C4H C5H H5H1 109.6 . .
C6H C5H H5H2 109.6 . .
C4H C5H H5H2 109.6 . .
H5H1 C5H H5H2 108.2 . .
C5H C6H H6H1 109.5 . .
C5H C6H H6H2 109.5 . .
H6H1 C6H H6H2 109.5 . .
C5H C6H H6H3 109.5 . .
H6H1 C6H H6H3 109.5 . .
H6H2 C6H H6H3 109.5 . .
C5H C6H H6H4 109.5 . .
H6H1 C6H H6H4 141.1 . .
H6H2 C6H H6H4 56.3 . .
H6H3 C6H H6H4 56.3 . .
C5H C6H H6H5 109.5 . .
H6H1 C6H H6H5 56.3 . .
H6H2 C6H H6H5 141.1 . .
H6H3 C6H H6H5 56.3 . .
H6H4 C6H H6H5 109.5 . .
C5H C6H H6H6 109.5 . .
H6H1 C6H H6H6 56.3 . .
H6H2 C6H H6H6 56.3 . .
H6H3 C6H H6H6 141.1 . .
H6H4 C6H H6H6 109.5 . .
H6H5 C6H H6H6 109.5 . .
C4S O1S C1S 101.8(15) . .
C4S O1S C4S 90.8(15) . 2_667
C1S O1S C1S 95.7(11) . 2_667
C4S O1S C1S 81.7(15) 2_667 2_667
O1S C1S C2S 108.5(10) . 2_667
O1S C1S H1S1 110.0 . .
C2S C1S H1S1 110.0 2_667 .
O1S C1S H1S2 110.0 . .
C2S C1S H1S2 110.0 2_667 .
H1S1 C1S H1S2 108.4 . .
C1S C2S C3S 100.3(9) 2_667 .
C1S C2S H2S1 111.7 2_667 .
C3S C2S H2S1 111.7 . .
C1S C2S H2S2 111.7 2_667 .
C3S C2S H2S2 111.7 . .
H2S1 C2S H2S2 109.5 . .
C4S C3S C2S 101.2(10) 2_667 .
C4S C3S H3S1 111.5 2_667 .
C2S C3S H3S1 111.5 . .
C4S C3S H3S2 111.5 2_667 .
C2S C3S H3S2 111.5 . .
H3S1 C3S H3S2 109.4 . .
O1S C4S C3S 113.4(11) . 2_667
O1S C4S H4S1 108.9 . .
C3S C4S H4S1 108.9 2_667 .
O1S C4S H4S2 108.9 . .
C3S C4S H4S2 108.9 2_667 .
H4S1 C4S H4S2 107.7 . .

loop_
_geom_bond_atom_site_label_1
_geom_bond_atom_site_label_2
_geom_bond_distance
_geom_bond_site_symmetry_2
K1 C1 2.8021(19) 2_757
K1 C1 2.8021(19) .
K1 C16 3.1752(18) 2_757
K1 C16 3.1752(18) .
K1 C17 3.381(2) 2_757
K1 C17 3.381(2) .
K1 N2 3.4417(15) 2_757
K1 N2 3.4417(15) .
K1 C21 3.504(2) 2_757
K1 C21 3.504(2) .
K2 C28 2.8166(19) .
K2 C28 2.8166(19) 2_666
K2 C31 3.1990(18) 2_666
K2 C31 3.1990(18) .
K2 C36 3.287(2) .
K2 C36 3.287(2) 2_666
K2 N3 3.4688(15) .
K2 N3 3.4688(15) 2_666
Zn1 C29 2.0089(18) .
Zn1 C55 2.0146(19) .
Zn1 C3 2.0229(18) .
N1 C1 1.357(2) .
N1 C2 1.398(2) .
N1 C4 1.438(2) .
N2 C1 1.369(2) .
N2 C3 1.413(2) .
N2 C16 1.430(2) .
C2 C3 1.361(3) .
C2 H2 0.9500 .
C4 C9 1.397(3) .
C4 C5 1.403(3) .
C5 C6 1.396(3) .
C5 C10 1.511(3) .
C6 C7 1.374(4) .
C6 H6 0.9500 .
C7 C8 1.381(4) .
C7 H7 0.9500 .
C8 C9 1.398(3) .
C8 H8 0.9500 .
C9 C13 1.518(3) .
C10 C12 1.516(4) .
C10 C11 1.522(4) .
C10 H10 1.0000 .
C11 H11A 0.9800 .
C11 H11B 0.9800 .
C11 H11C 0.9800 .
C11 H11D 0.9800 .
C11 H11E 0.9800 .
C11 H11F 0.9800 .
C12 H12A 0.9800 .
C12 H12B 0.9800 .
C12 H12C 0.9800 .
C12 H12D 0.9800 .
C12 H12E 0.9800 .
C12 H12F 0.9800 .
C13 C14 1.517(4) .
C13 C15 1.524(4) .
C13 H13 1.0000 .
C14 H14A 0.9800 .
C14 H14B 0.9800 .
C14 H14C 0.9800 .
C14 H14D 0.9800 .
C14 H14E 0.9800 .
C14 H14F 0.9800 .
C15 H15A 0.9800 .
C15 H15B 0.9800 .
C15 H15C 0.9800 .
C15 H15D 0.9800 .
C15 H15E 0.9800 .
C15 H15F 0.9800 .
C16 C21 1.399(3) .
C16 C17 1.404(3) .
C17 C18 1.402(3) .
C17 C22 1.523(4) .
C18 C19 1.369(4) .
C18 H18 0.9500 .
C19 C20 1.388(4) .
C19 H19 0.9500 .
C20 C21 1.400(3) .
C20 H20 0.9500 .
C21 C25 1.517(3) .
C22 C23 1.495(4) .
C22 C24 1.497(4) .
C22 H22 1.0000 .
C23 H23A 0.9800 .
C23 H23B 0.9800 .
C23 H23C 0.9800 .
C23 H23D 0.9800 .
C23 H23E 0.9800 .
C23 H23F 0.9800 .
C24 H24A 0.9800 .
C24 H24B 0.9800 .
C24 H24C 0.9800 .
C24 H24D 0.9800 .
C24 H24E 0.9800 .
C24 H24F 0.9800 .
C25 C27 1.525(4) .
C25 C26 1.527(4) .
C25 H25 1.0000 .
C26 H26A 0.9800 .
C26 H26B 0.9800 .
C26 H26C 0.9800 .
C26 H26D 0.9800 .
C26 H26E 0.9800 .
C26 H26F 0.9800 .
C27 H27A 0.9800 .
C27 H27B 0.9800 .
C27 H27C 0.9800 .
C27 H27D 0.9800 .
C27 H27E 0.9800 .
C27 H27F 0.9800 .
N3 C28 1.370(2) .
N3 C29 1.416(2) .
N3 C31 1.437(2) .
N4 C28 1.355(3) .
N4 C30 1.394(2) .
N4 C43 1.445(2) .
C29 C30 1.363(3) .
C30 H30 0.9500 .
C31 C32 1.404(3) .
C31 C36 1.407(3) .
C32 C33 1.396(3) .
C32 C37 1.521(3) .
C33 C34 1.377(4) .
C33 H33 0.9500 .
C34 C35 1.378(4) .
C34 H34 0.9500 .
C35 C36 1.396(3) .
C35 H35 0.9500 .
C36 C40 1.524(3) .
C37 C39 1.527(3) .
C37 C38 1.531(3) .
C37 H37 1.0000 .
C38 H38A 0.9800 .
C38 H38B 0.9800 .
C38 H38C 0.9800 .
C38 H38D 0.9800 .
C38 H38E 0.9800 .
C38 H38F 0.9800 .
C39 H39A 0.9800 .
C39 H39B 0.9800 .
C39 H39C 0.9800 .
C39 H39D 0.9800 .
C39 H39E 0.9800 .
C39 H39F 0.9800 .
C40 C41 1.505(3) .
C40 C42 1.514(4) .
C40 H40 1.0000 .
C41 H41A 0.9800 .
C41 H41B 0.9800 .
C41 H41C 0.9800 .
C41 H41D 0.9800 .
C41 H41E 0.9800 .
C41 H41F 0.9800 .
C42 H42A 0.9800 .
C42 H42B 0.9800 .
C42 H42C 0.9800 .
C42 H42D 0.9800 .
C42 H42E 0.9800 .
C42 H42F 0.9800 .
C43 C44 1.395(3) .
C43 C48 1.400(3) .
C44 C45 1.403(3) .
C44 C49 1.512(3) .
C45 C46 1.378(4) .
C45 H45 0.9500 .
C46 C47 1.376(4) .
C46 H46 0.9500 .
C47 C48 1.397(3) .
C47 H47 0.9500 .
C48 C52 1.523(3) .
C49 C51 1.526(4) .
C49 C50 1.526(3) .
C49 H49 1.0000 .
C50 H50A 0.9800 .
C50 H50B 0.9800 .
C50 H50C 0.9800 .
C50 H50D 0.9800 .
C50 H50E 0.9800 .
C50 H50F 0.9800 .
C51 H51A 0.9800 .
C51 H51B 0.9800 .
C51 H51C 0.9800 .
C51 H51D 0.9800 .
C51 H51E 0.9800 .
C51 H51F 0.9800 .
C52 C54 1.517(5) .
C52 C53 1.530(4) .
C52 H52 1.0000 .
C53 H53A 0.9800 .
C53 H53B 0.9800 .
C53 H53C 0.9800 .
C53 H53D 0.9800 .
C53 H53E 0.9800 .
C53 H53F 0.9800 .
C54 H54A 0.9800 .
C54 H54B 0.9800 .
C54 H54C 0.9800 .
C54 H54D 0.9800 .
C54 H54E 0.9800 .
C54 H54F 0.9800 .
C55 C61 1.409(3) .
C55 C56 1.412(3) .
C56 C57 1.399(3) .
C56 C62 1.510(3) .
C57 C59 1.381(3) .
C57 H58 0.9500 .
C59 C60 1.380(3) .
C59 C63 1.518(3) .
C60 C61 1.404(3) .
C60 H60 0.9500 .
C61 C64 1.503(3) .
C62 H62A 0.9800 .
C62 H62B 0.9800 .
C62 H62C 0.9800 .
C62 H62D 0.9800 .
C62 H62E 0.9800 .
C62 H62F 0.9800 .
C63 H63A 0.9800 .
C63 H63B 0.9800 .
C63 H63C 0.9800 .
C63 H63D 0.9800 .
C63 H63E 0.9800 .
C63 H63F 0.9800 .
C64 H64A 0.9800 .
C64 H64B 0.9800 .
C64 H64C 0.9800 .
C64 H64D 0.9800 .
C64 H64E 0.9800 .
C64 H64F 0.9800 .
C1H C2H 1.520(8) .
C1H H1H1 0.9800 .
C1H H1H2 0.9800 .
C1H H1H3 0.9800 .
C1H H1H4 0.9800 .
C1H H1H5 0.9800 .
C1H H1H6 0.9800 .
C2H C3H 1.589(7) .
C2H H2H1 0.9900 .
C2H H2H2 0.9900 .
C3H C4H 1.471(6) .
C3H H3H1 0.9900 .
C3H H3H2 0.9900 .
C4H C5H 1.554(6) .
C4H H4H1 0.9900 .
C4H H4H2 0.9900 .
C5H C6H 1.493(6) .
C5H H5H1 0.9900 .
C5H H5H2 0.9900 .
C6H H6H1 0.9800 .
C6H H6H2 0.9800 .
C6H H6H3 0.9800 .
C6H H6H4 0.9800 .
C6H H6H5 0.9800 .
C6H H6H6 0.9800 .
O1S C4S 1.379(16) .
O1S C1S 1.447(15) .
O1S C4S 1.64(3) 2_667
O1S C1S 1.71(3) 2_667
C1S C2S 1.529(15) 2_667
C1S H1S1 0.9900 .
C1S H1S2 0.9900 .
C2S C1S 1.529(15) 2_667
C2S C3S 1.566(16) .
C2S H2S1 0.9900 .
C2S H2S2 0.9900 .
C3S C4S 1.549(16) 2_667
C3S H3S1 0.9900 .
C3S H3S2 0.9900 .
C4S C3S 1.549(16) 2_667
C4S H4S1 0.9900 .
C4S H4S2 0.9900 .
